data_4020245
loop_
_publ_author_name
'Ying Cheng'
'Qing Zhu'
'Quan Song Li'
'Otto Meth-Cohn'

_journal_name_full 'Journal of Organic Chemistry'
_journal_page_first 4840
_journal_page_last 4846
_journal_paper_doi 10.1021/jo0501792
_journal_volume 70
_journal_year 2005
_chemical_formula_sum 'C30 H28 Br2 Cl2 O10'
_chemical_formula_weight 779.24
_space_group_IT_number 33
_symmetry_cell_setting orthorhombic
_symmetry_space_group_name_Hall 'P 2c -2n'
_symmetry_space_group_name_H-M 'P n a 21'
_cell_angle_alpha 90.00
_cell_angle_beta 90.00
_cell_angle_gamma 90.00
_cell_formula_units_Z 4
_cell_length_a 17.790(4)
_cell_length_b 7.9794(16)
_cell_length_c 22.872(5)
_cell_measurement_temperature 293(2)
_cell_volume 3246.8(11)
_diffrn_ambient_temperature 293(2)
_exptl_crystal_density_diffrn 1.594
_cod_database_code 4020245

loop_
_symmetry_equiv_pos_as_xyz
'x, y, z'
'-x, -y, z+1/2'
'x+1/2, -y+1/2, z'
'-x+1/2, y+1/2, z+1/2'

loop_
_atom_site_label
_atom_site_type_symbol
_atom_site_fract_x
_atom_site_fract_y
_atom_site_fract_z
_atom_site_U_iso_or_equiv
_atom_site_adp_type
_atom_site_occupancy
_atom_site_symmetry_multiplicity
_atom_site_calc_flag
_atom_site_refinement_flags
_atom_site_disorder_assembly
_atom_site_disorder_group
Br1 Br 0.02713(5) 0.57613(10) 0.26924(6) 0.0591(3) Uani 1 1 d . . .
Br2 Br 0.31946(5) -0.25125(12) 0.26999(6) 0.0599(3) Uani 1 1 d . . .
Cl1 Cl 0.04856(8) 0.3347(2) -0.10242(8) 0.0305(3) Uani 1 1 d . . .
Cl2 Cl 0.19771(9) -0.37793(18) -0.03478(8) 0.0313(3) Uani 1 1 d . . .
O1 O 0.1051(2) 0.0378(5) 0.09346(18) 0.0266(9) Uani 1 1 d . . .
O2 O 0.2591(2) -0.1154(5) 0.01399(18) 0.0232(9) Uani 1 1 d . . .
O3 O 0.1753(2) 0.1550(5) 0.01729(18) 0.0207(8) Uani 1 1 d . . .
O4 O 0.2104(2) 0.2424(5) -0.07756(19) 0.0238(9) Uani 1 1 d . . .
O5 O 0.0754(2) -0.0630(7) -0.1398(2) 0.0394(12) Uani 1 1 d . . .
O6 O 0.1921(2) -0.1647(6) -0.14459(19) 0.0331(10) Uani 1 1 d . . .
O7 O 0.0429(3) -0.3183(7) 0.0443(2) 0.0407(12) Uani 1 1 d . . .
O8 O 0.0030(2) -0.1919(5) -0.03804(19) 0.0277(9) Uani 1 1 d . . .
O9 O -0.0694(2) 0.3087(6) 0.0064(3) 0.0356(11) Uani 1 1 d . . .
O10 O -0.0536(3) 0.0637(6) 0.0548(2) 0.0341(11) Uani 1 1 d . . .
C1 C 0.1167(3) -0.1015(7) 0.0007(3) 0.0206(12) Uani 1 1 d . . .
C2 C 0.1556(3) -0.0464(7) -0.0561(3) 0.0207(12) Uani 1 1 d . . .
C3 C 0.1616(3) 0.1509(7) -0.0451(3) 0.0196(12) Uani 1 1 d . . .
C4 C 0.0820(3) 0.2196(7) -0.0461(3) 0.0203(12) Uani 1 1 d . . .
C5 C 0.0477(3) 0.1694(7) 0.0030(3) 0.0216(12) Uani 1 1 d . . .
C6 C 0.1086(3) 0.0674(7) 0.0344(2) 0.0200(12) Uani 1 1 d . . .
C7 C 0.1940(3) -0.1625(7) -0.0132(3) 0.0224(12) Uani 1 1 d . . .
C8 C 0.2690(3) -0.1530(7) 0.0738(3) 0.0238(13) Uani 1 1 d . . .
C9 C 0.3339(4) -0.0900(8) 0.0978(3) 0.0291(14) Uani 1 1 d . . .
H9A H 0.3671 -0.0284 0.0749 0.035 Uiso 1 1 calc R . .
C10 C 0.3494(4) -0.1186(9) 0.1561(3) 0.0386(16) Uani 1 1 d . . .
H10A H 0.3928 -0.0767 0.1733 0.046 Uiso 1 1 calc R . .
C11 C 0.2986(4) -0.2109(10) 0.1880(3) 0.0379(17) Uani 1 1 d . . .
C12 C 0.2356(4) -0.2762(8) 0.1650(3) 0.0327(15) Uani 1 1 d . . .
H12A H 0.2029 -0.3386 0.1881 0.039 Uiso 1 1 calc R . .
C13 C 0.2200(4) -0.2486(8) 0.1057(3) 0.0277(13) Uani 1 1 d . . .
H13A H 0.1773 -0.2942 0.0884 0.033 Uiso 1 1 calc R . .
C14 C 0.0874(3) 0.1694(8) 0.1313(3) 0.0249(13) Uani 1 1 d . . .
C15 C 0.0886(4) 0.3363(9) 0.1163(3) 0.0298(14) Uani 1 1 d . . .
H15A H 0.1022 0.3688 0.0787 0.036 Uiso 1 1 calc R . .
C16 C 0.0696(3) 0.4551(9) 0.1574(3) 0.0307(14) Uani 1 1 d . . .
H16A H 0.0693 0.5680 0.1474 0.037 Uiso 1 1 calc R . .
C17 C 0.0514(4) 0.4078(9) 0.2125(3) 0.0343(15) Uani 1 1 d . . .
C18 C 0.0491(4) 0.2388(9) 0.2281(3) 0.0402(17) Uani 1 1 d . . .
H18A H 0.0349 0.2070 0.2656 0.048 Uiso 1 1 calc R . .
C19 C 0.0680(4) 0.1205(8) 0.1873(3) 0.0326(15) Uani 1 1 d . . .
H19A H 0.0677 0.0075 0.1972 0.039 Uiso 1 1 calc R . .
C20 C -0.0310(4) 0.1915(8) 0.0209(3) 0.0267(15) Uani 1 1 d . . .
C21 C -0.1310(4) 0.0690(10) 0.0774(3) 0.0418(19) Uani 1 1 d . . .
H21A H -0.1530 -0.0422 0.0761 0.050 Uiso 1 1 calc R . .
H21B H -0.1614 0.1429 0.0534 0.050 Uiso 1 1 calc R . .
C22 C -0.1298(5) 0.1314(13) 0.1391(4) 0.059(2) Uani 1 1 d . . .
H22A H -0.1803 0.1369 0.1539 0.089 Uiso 1 1 calc R . .
H22B H -0.1077 0.2411 0.1402 0.089 Uiso 1 1 calc R . .
H22C H -0.1007 0.0564 0.1629 0.089 Uiso 1 1 calc R . .
C23 C 0.1346(4) -0.0932(8) -0.1184(3) 0.0235(14) Uani 1 1 d . . .
C24 C 0.1787(4) -0.2274(11) -0.2038(3) 0.0437(19) Uani 1 1 d . . .
H24A H 0.1542 -0.1422 -0.2273 0.052 Uiso 1 1 calc R . .
H24B H 0.1466 -0.3257 -0.2026 0.052 Uiso 1 1 calc R . .
C25 C 0.2536(5) -0.2711(12) -0.2295(5) 0.062(2) Uani 1 1 d . . .
H25A H 0.2468 -0.3138 -0.2683 0.093 Uiso 1 1 calc R . .
H25B H 0.2775 -0.3547 -0.2057 0.093 Uiso 1 1 calc R . .
H25C H 0.2846 -0.1726 -0.2308 0.093 Uiso 1 1 calc R . .
C26 C 0.0497(4) -0.2208(7) 0.0058(3) 0.0239(13) Uani 1 1 d . . .
C27 C -0.0682(4) -0.2884(9) -0.0383(3) 0.0361(16) Uani 1 1 d . . .
H27A H -0.1036 -0.2417 -0.0105 0.043 Uiso 1 1 calc R . .
H27B H -0.0590 -0.4047 -0.0283 0.043 Uiso 1 1 calc R . .
C28 C -0.0978(4) -0.2744(9) -0.0991(4) 0.0406(17) Uani 1 1 d . . .
H28A H -0.1442 -0.3352 -0.1021 0.061 Uiso 1 1 calc R . .
H28B H -0.0619 -0.3204 -0.1260 0.061 Uiso 1 1 calc R . .
H28C H -0.1064 -0.1586 -0.1083 0.061 Uiso 1 1 calc R . .
C29 C 0.2861(3) 0.1788(8) -0.0819(3) 0.0300(14) Uiso 1 1 d . . .
H29A H 0.2869 0.0774 -0.1053 0.036 Uiso 1 1 calc R . .
H29B H 0.3055 0.1527 -0.0433 0.036 Uiso 1 1 calc R . .
C30 C 0.3328(4) 0.3122(11) -0.1101(4) 0.0475(19) Uiso 1 1 d . . .
H30A H 0.3838 0.2740 -0.1135 0.071 Uiso 1 1 calc R . .
H30B H 0.3314 0.4119 -0.0867 0.071 Uiso 1 1 calc R . .
H30C H 0.3132 0.3363 -0.1483 0.071 Uiso 1 1 calc R . .

loop_
_atom_site_aniso_label
_atom_site_aniso_U_11
_atom_site_aniso_U_22
_atom_site_aniso_U_33
_atom_site_aniso_U_23
_atom_site_aniso_U_13
_atom_site_aniso_U_12
Br1 0.0904(6) 0.0605(5) 0.0264(3) -0.0149(4) 0.0059(5) 0.0214(4)
Br2 0.0732(5) 0.0791(5) 0.0274(3) 0.0183(5) -0.0173(5) -0.0224(5)
Cl1 0.0286(7) 0.0382(8) 0.0245(7) 0.0134(7) -0.0013(7) 0.0059(7)
Cl2 0.0377(8) 0.0218(6) 0.0343(8) -0.0023(7) 0.0005(8) 0.0046(6)
O1 0.039(2) 0.027(2) 0.0129(18) 0.0027(18) 0.0006(19) 0.0038(19)
O2 0.022(2) 0.029(2) 0.019(2) 0.0029(18) -0.0007(17) 0.0020(18)
O3 0.023(2) 0.0224(19) 0.0168(19) 0.0008(17) -0.0022(17) -0.0023(17)
O4 0.024(2) 0.0204(19) 0.027(2) 0.0051(18) 0.0052(19) 0.0002(17)
O5 0.029(3) 0.066(3) 0.023(2) -0.002(2) -0.006(2) 0.001(2)
O6 0.034(2) 0.046(3) 0.019(2) -0.007(2) -0.001(2) 0.004(2)
O7 0.045(3) 0.045(3) 0.032(3) 0.022(2) -0.009(2) -0.012(3)
O8 0.0226(19) 0.032(2) 0.028(2) 0.0105(19) -0.003(2) -0.0079(18)
O9 0.024(2) 0.034(3) 0.048(3) 0.008(2) 0.004(2) 0.007(2)
O10 0.038(2) 0.031(2) 0.033(2) 0.005(2) 0.016(2) -0.001(2)
C1 0.025(3) 0.023(3) 0.014(2) 0.001(2) -0.001(2) 0.003(2)
C2 0.022(3) 0.023(3) 0.017(3) 0.001(2) 0.001(3) 0.000(3)
C3 0.021(3) 0.019(3) 0.019(3) 0.001(2) 0.001(2) 0.002(2)
C4 0.024(3) 0.016(3) 0.021(3) 0.001(2) 0.000(2) 0.001(2)
C5 0.027(3) 0.019(3) 0.018(3) -0.002(2) 0.002(3) 0.001(2)
C6 0.020(3) 0.021(3) 0.019(3) 0.002(2) 0.000(2) -0.002(2)
C7 0.027(3) 0.021(3) 0.019(3) 0.001(2) -0.003(3) 0.003(3)
C8 0.027(3) 0.024(3) 0.021(3) 0.006(2) -0.002(3) 0.007(3)
C9 0.029(3) 0.032(3) 0.027(3) 0.003(3) -0.001(3) -0.007(3)
C10 0.039(4) 0.044(4) 0.033(4) 0.005(3) -0.011(3) -0.009(3)
C11 0.042(4) 0.050(4) 0.022(3) 0.011(3) -0.004(3) 0.002(3)
C12 0.030(4) 0.036(4) 0.032(3) 0.013(3) -0.002(3) -0.005(3)
C13 0.022(3) 0.034(3) 0.027(3) 0.003(3) -0.002(3) 0.001(3)
C14 0.024(3) 0.031(3) 0.020(3) -0.003(3) -0.004(3) 0.000(3)
C15 0.031(3) 0.043(4) 0.016(3) 0.000(3) 0.003(3) 0.001(3)
C16 0.034(3) 0.033(3) 0.025(3) -0.009(3) -0.001(3) 0.002(3)
C17 0.034(4) 0.045(4) 0.024(3) -0.013(3) -0.001(3) 0.000(3)
C18 0.050(4) 0.056(4) 0.014(3) 0.004(3) 0.004(3) -0.006(4)
C19 0.050(4) 0.028(3) 0.020(3) 0.001(3) 0.001(3) 0.001(3)
C20 0.035(4) 0.022(3) 0.023(3) -0.005(3) -0.003(3) 0.002(3)
C21 0.035(4) 0.047(4) 0.044(5) -0.005(4) 0.014(4) -0.010(3)
C22 0.052(5) 0.069(6) 0.057(5) -0.014(5) 0.030(5) 0.000(5)
C23 0.023(3) 0.025(3) 0.022(3) -0.001(3) 0.001(3) -0.003(3)
C24 0.046(4) 0.058(5) 0.027(3) -0.017(3) -0.001(3) 0.010(4)
C25 0.067(5) 0.084(6) 0.034(3) -0.016(5) 0.006(5) 0.024(5)
C26 0.029(3) 0.017(3) 0.026(3) 0.000(2) 0.001(3) 0.000(3)
C27 0.030(3) 0.039(4) 0.039(4) 0.004(3) 0.001(3) -0.012(3)
C28 0.033(3) 0.044(4) 0.045(4) -0.003(4) -0.009(4) -0.003(3)

loop_
_geom_bond_atom_site_label_1
_geom_bond_atom_site_label_2
_geom_bond_distance
_geom_bond_site_symmetry_2
_geom_bond_publ_flag
Br1 C17 1.917(7) . ?
Br2 C11 1.938(7) . ?
Cl1 C4 1.691(6) . ?
Cl2 C7 1.790(6) . ?
O1 C6 1.372(7) . ?
O1 C14 1.396(7) . ?
O2 C7 1.366(7) . ?
O2 C8 1.411(7) . ?
O3 C6 1.432(7) . ?
O3 C3 1.448(7) . ?
O4 C3 1.355(7) . ?
O4 C29 1.443(7) . ?
O5 C23 1.185(8) . ?
O6 C23 1.316(8) . ?
O6 C24 1.464(8) . ?
O7 C26 1.182(8) . ?
O8 C26 1.323(8) . ?
O8 C27 1.482(8) . ?
O9 C20 1.205(8) . ?
O10 C20 1.343(8) . ?
O10 C21 1.473(8) . ?
C1 C7 1.494(8) . ?
C1 C26 1.529(9) . ?
C1 C2 1.536(8) . ?
C1 C6 1.560(8) . ?
C2 C7 1.513(8) . ?
C2 C23 1.520(9) . ?
C2 C3 1.598(8) . ?
C3 C4 1.519(8) . ?
C4 C5 1.339(8) . ?
C5 C20 1.469(9) . ?
C5 C6 1.534(8) . ?
C8 C13 1.369(9) . ?
C8 C9 1.374(9) . ?
C9 C10 1.381(9) . ?
C10 C11 1.375(10) . ?
C11 C12 1.342(10) . ?
C12 C13 1.403(9) . ?
C14 C15 1.375(10) . ?
C14 C19 1.383(9) . ?
C15 C16 1.377(9) . ?
C16 C17 1.354(9) . ?
C17 C18 1.395(10) . ?
C18 C19 1.369(9) . ?
C21 C22 1.497(12) . ?
C24 C25 1.498(11) . ?
C27 C28 1.490(11) . ?
C29 C30 1.498(10) . ?
